data_5000000
loop_
_publ_author_name
'G\"orbitz, Carl Henrik'
'Dalhus, Bj\/orn'

_publ_section_title
;
 L-Isoleucine, Redetermination at 120 K
;
_journal_coeditor_code HA1156
_journal_issue 6
_journal_name_full 'Acta Crystallographica Section C'
_journal_page_first 1464
_journal_page_last 1466
_journal_paper_doi 10.1107/S0108270195016386
_journal_volume 52
_journal_year 1996
_chemical_formula_sum 'C6 H13 N O2'
_space_group_IT_number 4
_symmetry_cell_setting monoclinic
_symmetry_space_group_name_Hall 'P 2yb'
_symmetry_space_group_name_H-M 'P 1 21 1'
_cell_angle_alpha 90
_cell_angle_beta 96.16(4)
_cell_angle_gamma 90
_cell_formula_units_Z 4
_cell_length_a 9.681(5)
_cell_length_b 5.301(3)
_cell_length_c 13.956(6)
_cod_duplicate_entry 2004998
_cod_original_sg_symbol_H-M 'P 21'
_cod_original_formula_sum 'C6 H13 N1 O2'
_cod_database_code 5000000

loop_
_symmetry_equiv_pos_site_id
_symmetry_equiv_pos_as_xyz
1 x,y,z
2 -x,1/2+y,-z

loop_
_atom_site_label
_atom_site_type_symbol
_atom_site_fract_x
_atom_site_fract_y
_atom_site_fract_z
O1 O 0.11628(11) -0.0167(3) 0.41256(9)
O2 O 0.18514(12) 0.3602(3) 0.3635(1)
N1 N 0.36618(14) -0.2275(3) 0.41995(11)
H1 H 0.3034(27) -0.3475(60) 0.3960(19)
H2 H 0.4517(27) -0.2855(62) 0.4151(18)
H3 H 0.3594(20) -0.1970(49) 0.4801(15)
C1 C 0.2055(2) 0.1312(3) 0.38363(12)
C2 C 0.34707(15) 0.0176(3) 0.36696(11)
H4 H 0.4189(18) 0.1325(29) 0.3935(7)
C3 C 0.3628(2) -0.0190(4) 0.25875(12)
H5 H 0.4380(18) -0.1418(30) 0.2539(2)
C4 C 0.4075(2) 0.2312(5) 0.21567(15)
H6 H 0.3369(14) 0.3573(26) 0.2233(2)
H7 H 0.4930(17) 0.2873(12) 0.2522(7)
C5 C 0.4308(3) 0.2170(6) 0.10901(15)
H8 H 0.4655(22) 0.3803(33) 0.0883(6)
H9 H 0.3425(16) 0.1769(44) 0.0704(7)
H10 H 0.4993(23) 0.0847(34) 0.0998(3)
C6 C 0.2304(2) -0.1279(4) 0.20399(13)
H11 H 0.1981(12) -0.2609(30) 0.2391(9)
H12 H 0.2501(5) -0.1864(32) 0.1440(11)
H13 H 0.1627(12) -0.0026(22) 0.1956(11)
O3 O 0.62713(12) 0.5636(3) 0.40883(9)
O4 O 0.70429(15) 0.9557(3) 0.38462(11)
N2 N 0.88872(15) 0.3764(3) 0.39427(11)
H14 H 0.8299(30) 0.2388(76) 0.3818(21)
H15 H 0.9704(32) 0.3354(74) 0.3822(21)
H16 H 0.8923(23) 0.4031(54) 0.4546(18)
C7 C 0.7143(2) 0.7198(4) 0.38167(12)
C8 C 0.8385(2) 0.6041(3) 0.33698(12)
H17 H 0.9159(20) 0.7322(33) 0.33952(14)
C9 C 0.7967(2) 0.5281(4) 0.23100(12)
H18 H 0.7248(20) 0.4119(32) 0.23014(12)
C10 C 0.9163(2) 0.4018(6) 0.18619(14)
H19 H 0.9959(19) 0.5125(27) 0.1938(2)
H20 H 0.9412(6) 0.2487(37) 0.2213(9)
C11 C 0.8842(2) 0.3372(6) 0.07956(15)
H21 H 0.9558(17) 0.2252(33) 0.0600(5)
H22 H 0.8820(18) 0.4915(28) 0.0415(7)
H23 H 0.7942(17) 0.2538(35) 0.0691(3)
C12 C 0.7421(4) 0.7567(6) 0.17339(15)
H24 H 0.6801(26) 0.8396(35) 0.2060(12)
H25 H 0.7000(26) 0.7060(13) 0.1155(15)
H26 H 0.8137(17) 0.8609(35) 0.1642(17)

loop_
_atom_type_symbol
_atom_type_radius_bond
C 0.68
H 0.23
N 0.68
O 0.68
